data_8104577
loop_
_publ_author_name
'Liu, Xue-Guo'
'Pan, Hui-Yan'

_publ_section_title
;
 Crystal structure of
 1,1&#x2032;-(1,3-phenylenebis(methylene))bis(pyridin-1-ium)
 bis(1,2-dicyanoethene-1,2-dithiolato-\k2 S:S) palladium(II), C26H18N6PdS4
;
_journal_issue 6
_journal_name_full 'Zeitschrift f\"ur Kristallographie - New Crystal Structures'
_journal_page_first 1247
_journal_page_last 1249
_journal_paper_doi 10.1515/ncrs-2021-0292
_journal_volume 236
_journal_year 2021
_chemical_formula_moiety 'C18 H18 N2, C8 N4 Pd S4'
_chemical_formula_sum 'C26 H18 N6 Pd S4'
_chemical_formula_weight 649.10
_space_group_crystal_system monoclinic
_space_group_IT_number 15
_space_group_name_Hall '-C 2yc'
_space_group_name_H-M_alt 'C 1 2/c 1'
_atom_sites_solution_hydrogens geom
_cell_angle_alpha 90
_cell_angle_beta 116.928(3)
_cell_angle_gamma 90
_cell_formula_units_Z 4
_cell_length_a 16.658(2)
_cell_length_b 10.398(3)
_cell_length_c 17.284(2)
_cell_measurement_reflns_used 1875
_cell_measurement_temperature 293(2)
_cell_measurement_theta_max 25.12
_cell_measurement_theta_min 2.01
_cell_volume 2669.2(9)
_computing_structure_refinement 'SHELXL-2018/3 (Sheldrick, 2018)'
_diffrn_ambient_temperature 293(2)
_diffrn_measured_fraction_theta_full 0.996
_diffrn_measured_fraction_theta_max 0.995
_diffrn_measurement_device_type 'Bruker CCD APEX II'
_diffrn_radiation_type MoK\a
_diffrn_radiation_wavelength 0.71073
_diffrn_reflns_av_R_equivalents 0.0224
_diffrn_reflns_av_unetI/netI 0.0375
_diffrn_reflns_Laue_measured_fraction_full 0.996
_diffrn_reflns_Laue_measured_fraction_max 0.995
_diffrn_reflns_limit_h_max 21
_diffrn_reflns_limit_h_min -21
_diffrn_reflns_limit_k_max 13
_diffrn_reflns_limit_k_min -13
_diffrn_reflns_limit_l_max 22
_diffrn_reflns_limit_l_min -15
_diffrn_reflns_number 8293
_diffrn_reflns_point_group_measured_fraction_full 0.996
_diffrn_reflns_point_group_measured_fraction_max 0.995
_diffrn_reflns_theta_full 25.242
_diffrn_reflns_theta_max 27.763
_diffrn_reflns_theta_min 2.391
_exptl_absorpt_coefficient_mu 1.036
_exptl_absorpt_correction_T_max 0.82
_exptl_absorpt_correction_T_min 0.79
_exptl_absorpt_correction_type multi-scan
_exptl_absorpt_process_details SADABS
_exptl_crystal_colour brown
_exptl_crystal_density_diffrn 1.615
_exptl_crystal_description block
_exptl_crystal_F_000 1304
_exptl_crystal_size_max 0.240
_exptl_crystal_size_mid 0.220
_exptl_crystal_size_min 0.200
_refine_diff_density_max 1.426
_refine_diff_density_min -0.670
_refine_diff_density_rms 0.072
_refine_ls_extinction_coef .
_refine_ls_extinction_method none
_refine_ls_goodness_of_fit_ref 1.026
_refine_ls_hydrogen_treatment constr
_refine_ls_matrix_type full
_refine_ls_number_parameters 170
_refine_ls_number_reflns 3130
_refine_ls_number_restraints 2
_refine_ls_restrained_S_all 1.029
_refine_ls_R_factor_all 0.0372
_refine_ls_R_factor_gt 0.0330
_refine_ls_shift/su_max 0.001
_refine_ls_shift/su_mean 0.000
_refine_ls_structure_factor_coef Fsqd
_refine_ls_weighting_details 'w=1/[\s^2^(Fo^2^)+(0.05P)^2^+1.55P] where P=(Fo^2^+2Fc^2^)/3'
_refine_ls_weighting_scheme calc
_refine_ls_wR_factor_gt 0.0892
_refine_ls_wR_factor_ref 0.0912
_reflns_Friedel_coverage 0.000
_reflns_Friedel_fraction_full .
_reflns_Friedel_fraction_max .
_reflns_number_gt 2764
_reflns_number_total 3130
_reflns_threshold_expression 'I > 2\s(I)'
_cod_data_source_file suppl_j_ncrs-2021-0292_suppl.cif
_cod_data_source_block 1
_cod_original_sg_symbol_H-M 'C 2/c'
_cod_database_code 8104577
_shelx_space_group_comment
;
The symmetry employed for this shelxl refinement is uniquely defined
by the following loop, which should always be used as a source of
symmetry information in preference to the above space-group names.
They are only intended as comments.
;
_shelx_estimated_absorpt_t_min 0.789
_shelx_estimated_absorpt_t_max 0.820

loop_
_space_group_symop_operation_xyz
'x, y, z'
'-x, y, -z+1/2'
'x+1/2, y+1/2, z'
'-x+1/2, y+1/2, -z+1/2'
'-x, -y, -z'
'x, -y, z-1/2'
'-x+1/2, -y+1/2, -z'
'x+1/2, -y+1/2, z-1/2'

loop_
_atom_site_label
_atom_site_type_symbol
_atom_site_fract_x
_atom_site_fract_y
_atom_site_fract_z
_atom_site_U_iso_or_equiv
_atom_site_adp_type
_atom_site_occupancy
_atom_site_site_symmetry_order
_atom_site_calc_flag
_atom_site_refinement_flags_posn
_atom_site_refinement_flags_adp
_atom_site_refinement_flags_occupancy
_atom_site_disorder_assembly
_atom_site_disorder_group
C1 C 0.12172(17) 0.6429(2) 0.46994(16) 0.0407(5) Uani 1 1 d . . . . .
C2 C 0.17154(16) 0.5313(2) 0.47022(15) 0.0371(5) Uani 1 1 d . . . . .
C3 C 0.22182(16) 0.5315(2) 0.42544(15) 0.0366(5) Uani 1 1 d . U . . .
C4 C 0.22507(17) 0.6431(2) 0.37937(16) 0.0396(5) Uani 1 1 d . . . . .
C5 C 0.000000 0.6132(3) 0.250000 0.0443(8) Uani 1 2 d S T P . .
H5 H -0.000001 0.702600 0.249999 0.053 Uiso 1 2 calc R U P . .
C6 C 0.04345(17) 0.5482(2) 0.21186(16) 0.0392(5) Uani 1 1 d . . . . .
H6 H 0.073089 0.592816 0.185729 0.047 Uiso 1 1 calc R U . . .
C7 C 0.04323(17) 0.4165(2) 0.21221(16) 0.0380(5) Uani 1 1 d . . . . .
C8 C 0.000000 0.3518(3) 0.250000 0.0416(8) Uani 1 2 d S T P . .
H8 H -0.000001 0.262399 0.249999 0.050 Uiso 1 2 calc R U P . .
C9 C 0.0878(2) 0.3488(2) 0.16342(19) 0.0478(6) Uani 1 1 d . . . . .
H9A H 0.055707 0.370588 0.102325 0.057 Uiso 1 1 calc R U . . .
H9B H 0.149166 0.379364 0.185013 0.057 Uiso 1 1 calc R U . . .
C10 C 0.02345(19) 0.1362(3) 0.11344(17) 0.0470(6) Uani 1 1 d . . . . .
H10 H -0.019892 0.175013 0.063476 0.056 Uiso 1 1 calc R U . . .
C11 C 0.0204(2) 0.0086(3) 0.1256(2) 0.0549(7) Uani 1 1 d . U . . .
H11 H -0.025135 -0.040860 0.083890 0.066 Uiso 1 1 calc R U . . .
C12 C 0.0846(2) -0.0484(2) 0.1994(2) 0.0592(7) Uani 1 1 d . U . . .
H12 H 0.082759 -0.136544 0.207764 0.071 Uiso 1 1 calc R U . . .
C13 C 0.1496(2) 0.0233(3) 0.2592(2) 0.0532(7) Uani 1 1 d . . . . .
H13 H 0.193265 -0.014487 0.309464 0.064 Uiso 1 1 calc R U . . .
C14 C 0.15167(18) 0.1517(2) 0.24617(16) 0.0449(6) Uani 1 1 d . . . . .
H14 H 0.196659 0.202211 0.287649 0.054 Uiso 1 1 calc R U . . .
N1 N 0.07857(18) 0.7308(2) 0.46888(16) 0.0470(6) Uani 1 1 d . . . . .
N2 N 0.22659(17) 0.73123(19) 0.33957(16) 0.0461(6) Uani 1 1 d . . . . .
N3 N 0.08861(15) 0.2060(2) 0.17322(14) 0.0392(5) Uani 1 1 d . . . . .
Pd1 Pd 0.250000 0.250000 0.500000 0.03578(11) Uani 1 2 d S . P . .
S1 S 0.16297(4) 0.39845(5) 0.52664(4) 0.03943(16) Uani 1 1 d . . . . .
S2 S 0.28296(4) 0.39979(5) 0.42148(4) 0.03920(16) Uani 1 1 d . U . . .

loop_
_atom_site_aniso_label
_atom_site_aniso_U_11
_atom_site_aniso_U_22
_atom_site_aniso_U_33
_atom_site_aniso_U_23
_atom_site_aniso_U_13
_atom_site_aniso_U_12
C1 0.0437(15) 0.0371(11) 0.0368(12) 0.0076(10) 0.0143(11) 0.0084(10)
C2 0.0370(13) 0.0333(10) 0.0354(11) 0.0058(9) 0.0114(10) 0.0065(9)
C3 0.0361(13) 0.0319(10) 0.0380(11) -0.0065(9) 0.0135(10) -0.0053(8)
C4 0.0375(13) 0.0359(11) 0.0413(12) -0.0040(10) 0.0141(11) -0.0055(10)
C5 0.048(2) 0.0322(15) 0.051(2) 0.000 0.0215(18) 0.000
C6 0.0398(14) 0.0342(11) 0.0387(12) 0.0087(9) 0.0134(11) -0.0078(10)
C7 0.0388(13) 0.0338(11) 0.0405(12) -0.0081(9) 0.0171(11) 0.0050(9)
C8 0.050(2) 0.0291(14) 0.0491(19) 0.000 0.0251(18) 0.000
C9 0.0590(18) 0.0353(12) 0.0606(16) -0.0054(12) 0.0370(15) 0.0061(11)
C10 0.0468(16) 0.0516(14) 0.0439(14) 0.0067(12) 0.0218(13) 0.0088(12)
C11 0.0547(17) 0.0484(14) 0.0641(15) -0.0224(12) 0.0292(13) -0.0195(12)
C12 0.072(2) 0.0341(12) 0.087(2) 0.0111(13) 0.0498(15) -0.0052(13)
C13 0.0546(17) 0.0456(14) 0.0619(17) 0.0203(13) 0.0287(15) 0.0171(12)
C14 0.0439(15) 0.0460(13) 0.0422(13) -0.0078(11) 0.0172(12) 0.0070(11)
N1 0.0522(15) 0.0416(11) 0.0448(12) 0.0093(9) 0.0198(12) 0.0166(10)
N2 0.0442(14) 0.0410(10) 0.0493(13) 0.0143(9) 0.0179(11) -0.0082(9)
N3 0.0434(12) 0.0341(9) 0.0433(11) 0.0062(9) 0.0223(10) 0.0056(9)
Pd1 0.03700(18) 0.03118(15) 0.03728(16) 0.00870(9) 0.01517(13) 0.00806(9)
S1 0.0425(4) 0.0353(3) 0.0405(3) 0.0104(2) 0.0188(3) 0.0099(2)
S2 0.0397(4) 0.0360(3) 0.0414(3) 0.0107(2) 0.0179(3) 0.0095(2)

loop_
_atom_type_symbol
_atom_type_description
_atom_type_scat_dispersion_real
_atom_type_scat_dispersion_imag
_atom_type_scat_source
C C 0.0033 0.0016 'International Tables Vol C Tables 4.2.6.8 and 6.1.1.4'
H H 0.0000 0.0000 'International Tables Vol C Tables 4.2.6.8 and 6.1.1.4'
N N 0.0061 0.0033 'International Tables Vol C Tables 4.2.6.8 and 6.1.1.4'
S S 0.1246 0.1234 'International Tables Vol C Tables 4.2.6.8 and 6.1.1.4'
Pd Pd -0.9988 1.0072 'International Tables Vol C Tables 4.2.6.8 and 6.1.1.4'

loop_
_geom_angle_atom_site_label_1
_geom_angle_atom_site_label_2
_geom_angle_atom_site_label_3
_geom_angle
_geom_angle_site_symmetry_1
_geom_angle_site_symmetry_3
N1 C1 C2 177.6(3) . .
C3 C2 C1 120.0(2) . .
C3 C2 S1 122.98(18) . .
C1 C2 S1 117.02(19) . .
C2 C3 C4 120.3(2) . .
C2 C3 S2 122.84(18) . .
C4 C3 S2 116.89(19) . .
N2 C4 C3 177.8(3) . .
C6 C5 C6 120.4(3) . 2
C6 C5 H5 119.8 . .
C6 C5 H5 119.8 2 .
C5 C6 C7 119.5(2) . .
C5 C6 H6 120.3 . .
C7 C6 H6 120.3 . .
C8 C7 C6 120.2(2) . .
C8 C7 C9 122.5(2) . .
C6 C7 C9 117.2(2) . .
C7 C8 C7 120.3(3) 2 .
C7 C8 H8 119.9 2 .
C7 C8 H8 119.9 . .
N3 C9 C7 112.2(2) . .
N3 C9 H9A 109.2 . .
C7 C9 H9A 109.2 . .
N3 C9 H9B 109.2 . .
C7 C9 H9B 109.2 . .
H9A C9 H9B 107.9 . .
N3 C10 C11 119.5(3) . .
N3 C10 H10 120.2 . .
C11 C10 H10 120.2 . .
C10 C11 C12 120.1(3) . .
C10 C11 H11 119.9 . .
C12 C11 H11 119.9 . .
C13 C12 C11 119.6(2) . .
C13 C12 H12 120.2 . .
C11 C12 H12 120.2 . .
C14 C13 C12 119.6(3) . .
C14 C13 H13 120.2 . .
C12 C13 H13 120.2 . .
C13 C14 N3 120.1(3) . .
C13 C14 H14 120.0 . .
N3 C14 H14 120.0 . .
C10 N3 C14 121.1(2) . .
C10 N3 C9 119.6(2) . .
C14 N3 C9 119.1(2) . .
S2 Pd1 S2 180.0 7_556 .
S2 Pd1 S1 90.24(3) 7_556 7_556
S2 Pd1 S1 89.76(3) . 7_556
S2 Pd1 S1 89.76(3) 7_556 .
S2 Pd1 S1 90.24(3) . .
S1 Pd1 S1 180.00(2) 7_556 .
C2 S1 Pd1 101.66(9) . .
C3 S2 Pd1 102.24(9) . .

loop_
_geom_bond_atom_site_label_1
_geom_bond_atom_site_label_2
_geom_bond_distance
_geom_bond_site_symmetry_2
C1 N1 1.158(3) .
C1 C2 1.425(3) .
C2 C3 1.374(3) .
C2 S1 1.734(2) .
C3 C4 1.422(3) .
C3 S2 1.727(2) .
C4 N2 1.153(3) .
C5 C6 1.359(3) .
C5 C6 1.359(3) 2
C5 H5 0.9300 .
C6 C7 1.369(3) .
C6 H6 0.9300 .
C7 C8 1.351(3) .
C7 C9 1.525(3) .
C8 H8 0.9300 .
C9 N3 1.493(3) .
C9 H9A 0.9700 .
C9 H9B 0.9700 .
C10 N3 1.326(4) .
C10 C11 1.348(4) .
C10 H10 0.9300 .
C11 C12 1.374(4) .
C11 H11 0.9300 .
C12 C13 1.336(4) .
C12 H12 0.9300 .
C13 C14 1.357(4) .
C13 H13 0.9300 .
C14 N3 1.346(3) .
C14 H14 0.9300 .
Pd1 S2 2.2900(7) 7_556
Pd1 S2 2.2900(7) .
Pd1 S1 2.3024(7) 7_556
Pd1 S1 2.3025(7) .

loop_
_geom_torsion_atom_site_label_1
_geom_torsion_atom_site_label_2
_geom_torsion_atom_site_label_3
_geom_torsion_atom_site_label_4
_geom_torsion
_geom_torsion_site_symmetry_1
_geom_torsion_site_symmetry_2
_geom_torsion_site_symmetry_3
_geom_torsion_site_symmetry_4
C1 C2 C3 C4 0.6(4) . . . .
S1 C2 C3 C4 179.08(18) . . . .
C1 C2 C3 S2 -179.21(18) . . . .
S1 C2 C3 S2 -0.7(3) . . . .
C6 C5 C6 C7 -0.07(17) 2 . . .
C5 C6 C7 C8 0.1(3) . . . .
C5 C6 C7 C9 176.1(2) . . . .
C6 C7 C8 C7 -0.07(17) . . . 2
C9 C7 C8 C7 -175.8(3) . . . 2
C8 C7 C9 N3 -7.8(3) . . . .
C6 C7 C9 N3 176.3(2) . . . .
N3 C10 C11 C12 0.0(4) . . . .
C10 C11 C12 C13 0.3(5) . . . .
C11 C12 C13 C14 -0.1(5) . . . .
C12 C13 C14 N3 -0.2(4) . . . .
C11 C10 N3 C14 -0.3(4) . . . .
C11 C10 N3 C9 -175.0(2) . . . .
C13 C14 N3 C10 0.5(4) . . . .
C13 C14 N3 C9 175.1(2) . . . .
C7 C9 N3 C10 94.7(3) . . . .
C7 C9 N3 C14 -80.1(3) . . . .
C3 C2 S1 Pd1 -0.8(2) . . . .
C1 C2 S1 Pd1 177.68(17) . . . .
C2 C3 S2 Pd1 1.8(2) . . . .
C4 C3 S2 Pd1 -177.96(17) . . . .
